data_1576833
loop_
_publ_author_name
'Shrivastav, Akash'
'Tiwari, Raman Kumar'
'Yadav, Mangal S.'
'Bhattacharya, Subrato'

_publ_section_title
;
 Cis-thiolate bridged heterobimetallic complexes as efficient catalysts
 for glycosyl triazole synthesis
;
_journal_issue 5
_journal_name_full 'Catalysis Science &amp; Technology'
_journal_page_first 1595
_journal_page_last 1609
_journal_paper_doi 10.1039/D5CY01152C
_journal_volume 16
_journal_year 2026
_chemical_formula_moiety 'C62 H52 Ag N8 P2 S2 Zn, 2(C3 H7 N O), 1[C3H7NO], 1[NO3-]'
_chemical_formula_sum 'C71 H73 Ag N12 O6 P2 S2 Zn'
_chemical_formula_weight 1489.71
_space_group_crystal_system triclinic
_space_group_IT_number 2
_space_group_name_Hall '-P 1'
_space_group_name_H-M_alt 'P -1'
_atom_sites_solution_hydrogens geom
_atom_sites_solution_primary dual
_audit_creation_date 2025-12-06
_audit_creation_method
;
Olex2 1.5
(compiled 2025.07.13 svn.rb7424aed for OlexSys, GUI svn.r7314)
;
_audit_update_record
;
2025-12-11 deposited with the CCDC.	2025-12-23 downloaded from the CCDC.
;
_cell_angle_alpha 102.5640(10)
_cell_angle_beta 102.7590(10)
_cell_angle_gamma 102.6730(10)
_cell_formula_units_Z 2
_cell_length_a 13.5061(2)
_cell_length_b 16.2043(3)
_cell_length_c 18.0194(3)
_cell_measurement_reflns_used 46363
_cell_measurement_temperature 293(2)
_cell_measurement_theta_max 67.9990
_cell_measurement_theta_min 2.6060
_cell_volume 3603.00(11)
_computing_cell_refinement 'CrysAlisPro 1.171.43.143a (Rigaku OD, 2024)'
_computing_data_collection 'CrysAlisPro system (CCD 42.90a 64-bit (release 14-04-2023))'
_computing_data_reduction 'CrysAlisPro 1.171.43.143a (Rigaku OD, 2024)'
_computing_molecular_graphics 'Olex2 1.5 (Dolomanov et al., 2009)'
_computing_publication_material 'Olex2 1.5 (Dolomanov et al., 2009)'
_computing_structure_refinement 'SHELXL 2019/3 (Sheldrick, 2015)'
_computing_structure_solution 'SHELXT 2018/2 (Sheldrick, 2018)'
_diffrn_ambient_temperature 293(2)
_diffrn_detector 'Hybrid Pixel Array Detector'
_diffrn_detector_area_resol_mean 10.0000
_diffrn_detector_type HyPix3000
_diffrn_measured_fraction_theta_full 0.998
_diffrn_measured_fraction_theta_max 0.993
_diffrn_measurement_details
;
List of Runs (angles in degrees, time in seconds):

  # Type    Start    End  Width  t~exp~   \w     \q     \k     \f   Frames
#--------------------------------------------------------------------------
  1  \w    -35.00  24.00   0.50    0.20    --   40.83 -11.00-180.00  118
  2  \w    -25.00  48.00   0.50    0.20    --   40.83 -43.00-120.00  146
  3  \w    -27.00  64.00   0.50    0.20    --   40.83 -65.00  90.00  182
  4  \w    -31.00  28.00   0.50    0.20    --   40.83 -21.00 150.00  118
  5  \w    -25.00  48.00   0.50    0.20    --   40.83 -43.00 -30.00  146
  6  \w     81.00 166.00   0.50    0.44    --   96.04  25.00-150.00  170
  7  \w     74.00 141.00   0.50    0.44    --   96.04  59.00-120.00  134
  8  \w     72.00 164.00   0.50    0.44    --   96.04  68.00  60.00  184
  9  \w     74.00 163.00   0.50    0.44    --   96.04  59.00  90.00  178
 10  \w     72.00 164.00   0.50    0.44    --   96.04  68.00 120.00  184
 11  \w     82.00 164.00   0.50    0.44    --   96.04  33.00  60.00  164
 12  \w     82.00 164.00   0.50    0.44    --   96.04  33.00   0.00  164
 13  \w     81.00 166.00   0.50    0.44    --   96.04  25.00-180.00  170
 14  \w     81.00 164.00   0.50    0.44    --   96.04 145.00 -30.00  166
 15  \w     81.00 164.00   0.50    0.44    --   96.04 145.00 -90.00  166
 16  \w     81.00 164.00   0.50    0.44    --   96.04 145.00-120.00  166
 17  \w     99.00 160.00   0.50    0.44    --   96.04 117.00-120.00  122
 18  \w     99.00 160.00   0.50    0.44    --   96.04 117.00 -90.00  122
 19  \w     99.00 160.00   0.50    0.44    --   96.04 117.00  90.00  122
 20  \w    105.00 166.00   0.50    0.44    --   96.04 104.00  20.00  122
 21  \w    105.00 170.00   0.50    0.44    --   96.04  96.00   0.00  130
 22  \w     14.00  43.00   0.50    0.20    --   40.83  78.00 -18.09   58
 23  \w     16.00 109.00   0.50    0.20    --   40.83  70.00  50.17  186
 24  \w     14.00 110.00   0.50    0.20    --   40.83  77.00 120.00  192
 25  \w     14.00 109.00   0.50    0.20    --   40.83  76.00 107.64  190
 26  \w     21.00 108.00   0.50    0.20    --   40.83  54.00  30.00  174
 27  \w     21.00 108.00   0.50    0.20    --   40.83  54.00 -90.00  174
 28  \w     24.00 108.00   0.50    0.20    --   40.83  43.00-150.00  168
 29  \w     12.00  43.00   0.50    0.20    --   40.83  83.00 -60.55   62
 30  \w     10.00  43.00   0.50    0.20    --   40.83  88.00 -64.73   66
 31  \w     10.00  43.00   0.50    0.20    --   40.83  90.00-141.50   66
 32  \w     11.00  43.00   0.50    0.20    --   40.83  85.00 -14.23   64
 33  \w     11.00  43.00   0.50    0.20    --   40.83  87.00  70.43   64
 34  \w     10.00  43.00   0.50    0.20    --   40.83  90.00 157.89   66
 35  \w      9.00  42.00   0.50    0.20    --   40.83  92.00 176.56   66
 36  \w     11.00  43.00   0.50    0.20    --   40.83  87.00 159.26   64
 37  \w     12.00  43.00   0.50    0.20    --   40.83  84.00  52.46   62
 38  \w     11.00  43.00   0.50    0.20    --   40.83  85.00 -80.24   64
 39  \w     12.00  43.00   0.50    0.20    --   40.83  84.00-138.07   62
 40  \w    -64.00  27.00   0.50    0.20    --  -40.83  65.00-180.00  182
 41  \w    -24.00  35.00   0.50    0.20    --  -40.83  11.00-150.00  118
 42  \w    -28.00  31.00   0.50    0.20    --  -40.83  21.00 -60.00  118
 43  \w    -64.00  27.00   0.50    0.20    --  -40.83  65.00 -60.00  182
 44  \w    -48.00  26.00   0.50    0.20    --  -40.83  43.00  60.00  148
 45  \w    -24.00  35.00   0.50    0.20    --  -40.83  11.00  90.00  118
 46  \w    -78.00   4.00   0.50    0.20    --  -40.83 104.00  20.00  164
 47  \w    -82.00 -12.00   0.50    0.44    --  -82.50 104.00  20.00  140
 48  \w    -47.00 -15.00   0.50    0.44    --  -82.50  42.00  60.00   64
 49  \w    -47.00 -15.00   0.50    0.44    --  -82.50  42.00 -60.00   64
 50  \w   -107.00 -24.00   0.50    0.20    --  -40.83 -43.00-120.00  166
 51  \w   -109.00 -14.00   0.50    0.20    --  -40.83 -77.00 -30.00  190
 52  \w   -108.00 -17.00   0.50    0.20    --  -40.83 -65.00  30.00  182
 53  \w   -107.00 -24.00   0.50    0.20    --  -40.83 -43.00 150.00  166
 54  \w   -149.00 -63.00   0.50    0.44    --  -82.50 -50.00 -30.00  172
 55  \w   -156.00 -83.00   0.50    0.44    --  -82.50 -96.00  60.00  146
 56  \w   -153.00 -83.00   0.50    0.44    --  -82.50-104.00 -80.00  140
 57  \w   -150.00 -58.00   0.50    0.44    --  -82.50 -68.00 -60.00  184
 58  \w     18.00  78.00   0.50    0.20    --   40.83-104.00 -80.00  120
 59  \w     41.00 100.00   0.50    0.20    --   40.83-138.00-150.00  118
 60  \w     41.00 100.00   0.50    0.20    --   40.83-138.00-180.00  118
 61  \w     28.00  83.00   0.50    0.44    --   96.04 -68.00 -90.00  110
 62  \w     28.00  68.00   0.50    0.44    --   96.04 -59.00 -90.00   80
 63  \w     29.00  57.00   0.50    0.44    --   96.04 -50.00-180.00   56
 64  \w     28.00  68.00   0.50    0.44    --   96.04 -59.00 -30.00   80
 65  \w     29.00  57.00   0.50    0.44    --   96.04 -50.00   0.00   56
 66  \w     28.00  68.00   0.50    0.44    --   96.04 -59.00   0.00   80
 67  \w     29.00  57.00   0.50    0.44    --   96.04 -50.00  60.00   56
 68  \w     28.00  83.00   0.50    0.44    --   96.04 -68.00  60.00  110
 69  \w     44.00 127.00   0.50    0.44    --   96.04-145.00 -60.00  166
 70  \w     44.00 127.00   0.50    0.44    --   96.04-145.00-120.00  166
 71  \w     32.00 110.00   0.50    0.44    --   96.04-117.00 -30.00  156
 72  \w     26.00 107.00   0.50    0.44    --   96.04-104.00 -80.00  162
 73  \w     32.00 110.00   0.50    0.44    --   96.04-117.00 -60.00  156
 74  \w     23.00 106.00   0.50    0.44    --   96.04 -96.00-150.00  166
 75  \w     32.00 110.00   0.50    0.44    --   96.04-117.00  30.00  156
 76  \w     32.00 110.00   0.50    0.44    --   96.04-117.00 120.00  156
 77  \w     44.00 127.00   0.50    0.44    --   96.04-145.00 120.00  166
 78  \w     23.00 106.00   0.50    0.44    --   96.04 -96.00  30.00  166
 79  \w     26.00 127.00   0.50    0.44    --   96.04 -87.00 -30.00  202
 80  \w     26.00 127.00   0.50    0.44    --   96.04 -87.00 -90.00  202
;
_diffrn_measurement_device 'four-circle diffractometer'
_diffrn_measurement_device_type 'XtaLAB Synergy, Dualflex, HyPix3000'
_diffrn_measurement_method '\w scans'
_diffrn_orient_matrix_type 'CrysAlisPro convention (1999,Acta A55,543-557)'
_diffrn_orient_matrix_UB_11 0.0930183000
_diffrn_orient_matrix_UB_12 0.0325028000
_diffrn_orient_matrix_UB_13 0.0761762000
_diffrn_orient_matrix_UB_21 0.0656425000
_diffrn_orient_matrix_UB_22 -0.0482017000
_diffrn_orient_matrix_UB_23 -0.0441268000
_diffrn_orient_matrix_UB_31 0.0434549000
_diffrn_orient_matrix_UB_32 0.0831896000
_diffrn_orient_matrix_UB_33 -0.0241958000
_diffrn_radiation_monochromator mirror
_diffrn_radiation_probe x-ray
_diffrn_radiation_type 'Cu K\a'
_diffrn_radiation_wavelength 1.54184
_diffrn_reflns_av_R_equivalents 0.0428
_diffrn_reflns_av_unetI/netI 0.0239
_diffrn_reflns_Laue_measured_fraction_full 0.998
_diffrn_reflns_Laue_measured_fraction_max 0.993
_diffrn_reflns_limit_h_max 16
_diffrn_reflns_limit_h_min -16
_diffrn_reflns_limit_k_max 19
_diffrn_reflns_limit_k_min -16
_diffrn_reflns_limit_l_max 21
_diffrn_reflns_limit_l_min -21
_diffrn_reflns_number 69690
_diffrn_reflns_point_group_measured_fraction_full 0.998
_diffrn_reflns_point_group_measured_fraction_max 0.993
_diffrn_reflns_theta_full 67.684
_diffrn_reflns_theta_max 68.193
_diffrn_reflns_theta_min 2.911
_diffrn_source 'micro-focus sealed X-ray tube'
_diffrn_source_type 'PhotonJet (Cu) X-ray Source'
_exptl_absorpt_coefficient_mu 4.026
_exptl_absorpt_correction_T_max 1.00000
_exptl_absorpt_correction_T_min 0.37359
_exptl_absorpt_correction_type multi-scan
_exptl_absorpt_process_details
;
CrysAlisPro 1.171.43.143a (Rigaku Oxford Diffraction, 2024)
Empirical absorption correction using spherical harmonics,
implemented in SCALE3 ABSPACK scaling algorithm.
;
_exptl_crystal_colour yellow
_exptl_crystal_colour_primary yellow
_exptl_crystal_density_diffrn 1.373
_exptl_crystal_description block
_exptl_crystal_F_000 1540
_exptl_crystal_size_max 0.17
_exptl_crystal_size_mid 0.13
_exptl_crystal_size_min 0.12
_refine_diff_density_max 0.274
_refine_diff_density_min -0.552
_refine_diff_density_rms 0.041
_refine_ls_extinction_method none
_refine_ls_goodness_of_fit_ref 1.063
_refine_ls_hydrogen_treatment constr
_refine_ls_matrix_type full
_refine_ls_number_parameters 785
_refine_ls_number_reflns 13090
_refine_ls_number_restraints 24
_refine_ls_restrained_S_all 1.063
_refine_ls_R_factor_all 0.0321
_refine_ls_R_factor_gt 0.0290
_refine_ls_shift/su_max 0.002
_refine_ls_shift/su_mean 0.000
_refine_ls_structure_factor_coef Fsqd
_refine_ls_weighting_details 'w=1/[\s^2^(Fo^2^)+(0.0452P)^2^+0.3773P] where P=(Fo^2^+2Fc^2^)/3'
_refine_ls_weighting_scheme calc
_refine_ls_wR_factor_gt 0.0805
_refine_ls_wR_factor_ref 0.0823
_reflns_Friedel_coverage 0.000
_reflns_number_gt 11798
_reflns_number_total 13090
_reflns_threshold_expression 'I > 2\s(I)'
_cod_data_source_file d5cy01152c2.cif
_cod_data_source_block acr-31-a
_cod_database_code 1576833
_shelx_shelxl_version_number 2019/3
_chemical_oxdiff_formula 'Zn C H N Ag S P O'
_shelx_space_group_comment
;
The symmetry employed for this shelxl refinement is uniquely defined
by the following loop, which should always be used as a source of
symmetry information in preference to the above space-group names.
They are only intended as comments.
;
_cell_oxdiff_angle_alpha 102.5640(13)
_cell_oxdiff_angle_beta 102.7598(14)
_cell_oxdiff_angle_gamma 102.6718(14)
_cell_oxdiff_length_a 13.5066(2)
_cell_oxdiff_length_b 16.2046(3)
_cell_oxdiff_length_c 18.0201(3)
_cell_oxdiff_measurement_reflns_used 46380
_cell_oxdiff_volume 3603.36(10)
_shelx_estimated_absorpt_t_max 0.644
_shelx_estimated_absorpt_t_min 0.548
_olex2_refinement_description
;
1. Fixed Uiso
 At 1.2 times of:
  All C(H) groups, All C(H,H) groups, All N(H) groups
 At 1.5 times of:
  All C(H,H,H) groups
2. Restrained distances
 N11-C53 \\sim N10-C53
 with sigma of 0.02
 N11-C67 \\sim N10-C70
 with sigma of 0.02
 N11-C68 \\sim N10-C69
 with sigma of 0.02
 C53-C67 \\sim C53-C70
 with sigma of 0.04
 C53-C68 \\sim C53-C69
 with sigma of 0.04
 C67-C68 \\sim C70-C69
 with sigma of 0.04
3. Uiso/Uaniso restraints and constraints
Uanis(C69) = Uanis(N10) = Uanis(C70)
Uanis(C68) = Uanis(N11) = Uanis(C67)
4. Rigid body (RIGU) restrains
 N11, C67, C68
 with sigma for 1-2 distances of 0.004 and sigma for 1-3 distances of 0.004
 N10, C70, C69
 with sigma for 1-2 distances of 0.004 and sigma for 1-3 distances of 0.004
5. Others
 Sof(H53a)=Sof(N10)=Sof(C69)=Sof(H69a)=Sof(H69b)=Sof(H69c)=Sof(C70)=Sof(H70a)=
 Sof(H70b)=Sof(H70c)=1-FVAR(1)
 Sof(N11)=Sof(H53)=Sof(C67)=Sof(H67a)=Sof(H67b)=Sof(H67c)=Sof(C68)=Sof(H68a)=
 Sof(H68b)=Sof(H68c)=FVAR(1)
6.a Aromatic/amide H refined with riding coordinates:
 N4(H4), N8(H8), C9(H9), C12(H12), C13(H13), C14(H14), C15(H15), C17(H17),
 C18(H18), C19(H19), C20(H20), C21(H21), C22(H22), C23(H23), C24(H24), C25(H25),
  C26(H26), C27(H27), C28(H28), C29(H29), C30(H30), C31(H31), C32(H32),
 C34(H34), C35(H35), C36(H36), C37(H37), C38(H38), C39(H39), C40(H40), C41(H41),
  C42(H42), C43(H43), C44(H44), C45(H45), C46(H46), C47(H47), C48(H48),
 C49(H49), C51(H51), C52(H52), C53(H53), C53(H53a), C54(H54), C55(H55),
 C56(H56), C57(H57), C58(H58), C59(H59), C60(H60), C61(H61), C62(H62), C63(H63),
  C64(H64), C66(H66)
6.b Idealised Me refined as rotating group:
 C50(H50a,H50b,H50c), C65(H65a,H65b,H65c), C67(H67a,H67b,H67c), C68(H68a,H68b,
 H68c), C69(H69a,H69b,H69c), C70(H70a,H70b,H70c)
;
_smtbx_masks_special_details
;
A solvent mask was calculated and 155 electrons were 
found in a volume of 575\%A^3^ in 1 void per unit cell. 
This is consistent with the presence of 
1[C3H7NO], 1[NO3-] per Formula Unit 
which account for 142 electrons 
per unit cell.
;
_smtbx_masks_void_probe_radius 1.2
_smtbx_masks_void_truncation_radius 1.2
_olex2_submission_special_instructions 'No special instructions were received'
_oxdiff_exptl_absorpt_empirical_details
;
Empirical correction (ABSPACK) includes:
- Absorption correction using spherical harmonics
- Frame scaling
;
_oxdiff_exptl_absorpt_empirical_full_max 2.803
_oxdiff_exptl_absorpt_empirical_full_min 0.804

loop_
_space_group_symop_operation_xyz
'x, y, z'
'-x, -y, -z'

loop_
_atom_site_label
_atom_site_type_symbol
_atom_site_fract_x
_atom_site_fract_y
_atom_site_fract_z
_atom_site_U_iso_or_equiv
_atom_site_adp_type
_atom_site_occupancy
_atom_site_site_symmetry_order
_atom_site_calc_flag
_atom_site_refinement_flags_posn
_atom_site_refinement_flags_adp
_atom_site_refinement_flags_occupancy
_atom_site_disorder_assembly
_atom_site_disorder_group
Ag1 Ag 0.72722(2) 0.34661(2) 0.68393(2) 0.05591(6) Uani 1 1 d . . . . .
Zn1 Zn 0.79266(2) 0.18939(2) 0.77832(2) 0.05569(8) Uani 1 1 d . . . . .
S2 S 0.82719(4) 0.34910(3) 0.82989(3) 0.05139(11) Uani 1 1 d . . . . .
S1 S 0.68817(4) 0.17195(3) 0.64173(3) 0.05264(11) Uani 1 1 d . . . . .
P2 P 0.84440(4) 0.39920(3) 0.60580(3) 0.05072(11) Uani 1 1 d . . . . .
P1 P 0.57452(4) 0.40286(3) 0.69927(3) 0.05147(12) Uani 1 1 d . . . . .
N6 N 0.95907(13) 0.23447(10) 0.79319(10) 0.0539(4) Uani 1 1 d . . . . .
N4 N 0.48169(13) 0.10506(10) 0.59087(10) 0.0549(4) Uani 1 1 d . . . . .
H4 H 0.496594 0.108970 0.547540 0.066 Uiso 1 1 calc R U . . .
N2 N 0.63809(13) 0.12823(10) 0.78062(10) 0.0559(4) Uani 1 1 d . . . . .
N3 N 0.54862(13) 0.10522(11) 0.71890(10) 0.0582(4) Uani 1 1 d . . . . .
N8 N 1.01459(12) 0.46206(10) 0.87525(9) 0.0525(4) Uani 1 1 d . . . . .
H8 H 0.976927 0.493797 0.892919 0.063 Uiso 1 1 calc R U . . .
N7 N 1.01943(12) 0.32035(10) 0.82365(10) 0.0555(4) Uani 1 1 d . . . . .
O1 O 0.90219(16) 0.58808(13) 0.93160(12) 0.0946(6) Uani 1 1 d . . . . .
O2 O 0.4964(2) 0.11870(14) 0.43584(13) 0.1057(6) Uani 1 1 d . . . . .
N5 N 0.84018(15) 0.06799(11) 0.74118(11) 0.0672(5) Uani 1 1 d . . . . .
N1 N 0.81329(16) 0.17368(12) 0.89998(11) 0.0669(5) Uani 1 1 d . . . . .
C1 C 0.90837(15) 0.51782(13) 0.64124(12) 0.0539(4) Uani 1 1 d . . . . .
C2 C 0.56579(15) 0.12466(11) 0.65506(12) 0.0505(4) Uani 1 1 d . . . . .
C3 C 0.47619(14) 0.38152(12) 0.60480(12) 0.0525(4) Uani 1 1 d . . . . .
C4 C 0.95481(15) 0.35208(13) 0.60131(12) 0.0527(4) Uani 1 1 d . . . . .
C5 C 0.96354(14) 0.37547(12) 0.84218(11) 0.0490(4) Uani 1 1 d . . . . .
C6 C 0.49522(15) 0.35520(13) 0.75731(13) 0.0557(5) Uani 1 1 d . . . . .
C7 C 0.37277(15) 0.07905(12) 0.58523(13) 0.0560(5) Uani 1 1 d . . . . .
N9 N 0.75707(17) 0.60528(14) 0.96965(12) 0.0770(5) Uani 1 1 d . . . . .
C8 C 0.61001(16) 0.52210(13) 0.74181(12) 0.0571(5) Uani 1 1 d . . . . .
C9 C 1.05453(16) 0.40072(15) 0.60572(14) 0.0647(5) Uani 1 1 d . . . . .
H9 H 1.068726 0.461225 0.613203 0.078 Uiso 1 1 calc R U . . .
C10 C 1.12033(15) 0.50818(13) 0.88511(12) 0.0548(4) Uani 1 1 d . . . . .
C11 C 0.77509(15) 0.37958(12) 0.50212(12) 0.0526(4) Uani 1 1 d . . . . .
C12 C 0.6643(2) 0.35380(16) 0.34588(15) 0.0773(7) Uani 1 1 d . . . . .
H12 H 0.627332 0.345688 0.293562 0.093 Uiso 1 1 calc R U . . .
C13 C 1.00678(18) 0.17534(14) 0.77854(14) 0.0650(5) Uani 1 1 d . . . . .
H13 H 1.079609 0.190613 0.786454 0.078 Uiso 1 1 calc R U . . .
C14 C 0.90347(17) 0.57562(14) 0.59526(14) 0.0622(5) Uani 1 1 d . . . . .
H14 H 0.866170 0.554663 0.541815 0.075 Uiso 1 1 calc R U . . .
C15 C 0.66561(17) 0.35719(14) 0.47923(14) 0.0633(5) Uani 1 1 d . . . . .
H15 H 0.628732 0.350533 0.516448 0.076 Uiso 1 1 calc R U . . .
C16 C 0.94395(19) 0.08362(14) 0.74917(13) 0.0656(5) Uani 1 1 d . . . . .
C17 C 1.13389(17) 0.36021(18) 0.59909(16) 0.0762(7) Uani 1 1 d . . . . .
H17 H 1.200767 0.393930 0.602243 0.091 Uiso 1 1 calc R U . . .
C18 C 0.9634(2) 0.55149(16) 0.72041(14) 0.0770(6) Uani 1 1 d . . . . .
H18 H 0.966020 0.513869 0.752653 0.092 Uiso 1 1 calc R U . . .
C19 C 0.7190(3) 0.11810(19) 0.98368(16) 0.0954(9) Uani 1 1 d . . . . .
H19 H 0.655773 0.089130 0.990799 0.114 Uiso 1 1 calc R U . . .
C20 C 0.33229(18) 0.10015(16) 0.64869(16) 0.0736(6) Uani 1 1 d . . . . .
H20 H 0.377605 0.130554 0.698892 0.088 Uiso 1 1 calc R U . . .
C21 C 0.61064(19) 0.34462(16) 0.40088(16) 0.0760(7) Uani 1 1 d . . . . .
H21 H 0.537146 0.329934 0.385885 0.091 Uiso 1 1 calc R U . . .
C22 C 0.30419(18) 0.03519(15) 0.51026(15) 0.0710(6) Uani 1 1 d . . . . .
H22 H 0.330640 0.021769 0.467030 0.085 Uiso 1 1 calc R U . . .
C23 C 0.7726(2) 0.37495(17) 0.36755(15) 0.0784(7) Uani 1 1 d . . . . .
H23 H 0.808889 0.380812 0.329863 0.094 Uiso 1 1 calc R U . . .
C24 C 0.44374(19) 0.44448(15) 0.57416(15) 0.0743(6) Uani 1 1 d . . . . .
H24 H 0.470511 0.503448 0.603215 0.089 Uiso 1 1 calc R U . . .
C25 C 0.3778(2) 0.27634(17) 0.84441(17) 0.0802(7) Uani 1 1 d . . . . .
H25 H 0.338406 0.249962 0.873651 0.096 Uiso 1 1 calc R U . . .
C26 C 0.38825(17) 0.34862(16) 0.74407(16) 0.0717(6) Uani 1 1 d . . . . .
H26 H 0.355099 0.371071 0.705301 0.086 Uiso 1 1 calc R U . . .
C27 C 0.6281(2) 0.10883(14) 0.84454(13) 0.0678(6) Uani 1 1 d . . . . .
H27 H 0.562476 0.080013 0.848115 0.081 Uiso 1 1 calc R U . . .
C28 C 1.17856(19) 0.48281(16) 0.83543(16) 0.0770(7) Uani 1 1 d . . . . .
H28 H 1.151235 0.430200 0.795110 0.092 Uiso 1 1 calc R U . . .
C29 C 0.82760(18) 0.38747(16) 0.44473(14) 0.0694(6) Uani 1 1 d . . . . .
H29 H 0.901041 0.401437 0.458836 0.083 Uiso 1 1 calc R U . . .
N11 N 0.5914(8) 0.1256(9) 0.3520(6) 0.098(2) Uani 0.463(15) 1 d D . P A 1
C30 C 0.3298(2) 0.33588(17) 0.45724(16) 0.0783(7) Uani 1 1 d . . . . .
H30 H 0.280409 0.320626 0.407952 0.094 Uiso 1 1 calc R U . . .
C31 C 0.54218(18) 0.32082(16) 0.81549(14) 0.0688(6) Uani 1 1 d . . . . .
H31 H 0.613711 0.324207 0.825138 0.083 Uiso 1 1 calc R U . . .
C32 C 0.8137(2) 0.55878(19) 0.93767(16) 0.0815(7) Uani 1 1 d . . . . .
H32 H 0.783628 0.498186 0.917951 0.098 Uiso 1 1 calc R U . . .
C33 C 0.7226(2) 0.13323(14) 0.91130(13) 0.0699(6) Uani 1 1 d . . . . .
C34 C 1.16223(18) 0.58717(15) 0.94495(15) 0.0734(6) Uani 1 1 d . . . . .
H34 H 1.122799 0.605181 0.978373 0.088 Uiso 1 1 calc R U . . .
C35 C 1.1151(2) 0.27193(19) 0.58805(17) 0.0814(7) Uani 1 1 d . . . . .
H35 H 1.168298 0.244920 0.583029 0.098 Uiso 1 1 calc R U . . .
C36 C 0.4845(2) 0.28173(18) 0.85919(16) 0.0802(7) Uani 1 1 d . . . . .
H36 H 0.516809 0.259203 0.898219 0.096 Uiso 1 1 calc R U . . .
C37 C 0.9543(2) 0.66536(15) 0.62879(17) 0.0774(7) Uani 1 1 d . . . . .
H37 H 0.950305 0.703996 0.597620 0.093 Uiso 1 1 calc R U . . .
C38 C 0.9886(3) 0.01469(17) 0.73165(18) 0.0899(8) Uani 1 1 d . . . . .
H38 H 1.061010 0.025692 0.738094 0.108 Uiso 1 1 calc R U . . .
C39 C 0.9008(2) 0.20265(18) 0.96066(15) 0.0833(7) Uani 1 1 d . . . . .
H39 H 0.963303 0.232437 0.953062 0.100 Uiso 1 1 calc R U . . .
C40 C 1.0147(2) 0.64058(18) 0.75268(17) 0.0924(8) Uani 1 1 d . . . . .
H40 H 1.052697 0.662021 0.805970 0.111 Uiso 1 1 calc R U . . .
C41 C 0.3303(2) 0.30922(17) 0.78762(18) 0.0820(7) Uani 1 1 d . . . . .
H41 H 0.258609 0.305229 0.778004 0.098 Uiso 1 1 calc R U . . .
C42 C 0.54909(19) 0.56509(16) 0.77892(17) 0.0792(7) Uani 1 1 d . . . . .
H42 H 0.486686 0.532515 0.784534 0.095 Uiso 1 1 calc R U . . .
C43 C 1.0098(2) 0.69671(17) 0.70679(18) 0.0847(7) Uani 1 1 d . . . . .
H43 H 1.044332 0.756467 0.728631 0.102 Uiso 1 1 calc R U . . .
C44 C 0.3717(2) 0.42117(17) 0.50061(17) 0.0876(8) Uani 1 1 d . . . . .
H44 H 0.351499 0.464934 0.480316 0.105 Uiso 1 1 calc R U . . .
C45 C 0.93714(19) 0.26263(16) 0.59086(19) 0.0841(8) Uani 1 1 d . . . . .
H45 H 0.870731 0.228397 0.588128 0.101 Uiso 1 1 calc R U . . .
C46 C 0.8112(3) 0.1469(2) 1.04468(17) 0.1097(11) Uani 1 1 d . . . . .
H46 H 0.810837 0.136646 1.093439 0.132 Uiso 1 1 calc R U . . .
C47 C 0.7028(2) 0.57169(16) 0.73650(17) 0.0823(7) Uani 1 1 d . . . . .
H47 H 0.746263 0.543850 0.713289 0.099 Uiso 1 1 calc R U . . .
C48 C 0.9225(3) -0.07087(19) 0.7043(2) 0.1098(11) Uani 1 1 d . . . . .
H48 H 0.950225 -0.118105 0.691661 0.132 Uiso 1 1 calc R U . . .
C49 C 0.7790(2) -0.01432(16) 0.71419(17) 0.0888(8) Uani 1 1 d . . . . .
H49 H 0.706594 -0.024376 0.707176 0.107 Uiso 1 1 calc R U . . .
C50 C 0.7979(2) 0.69888(19) 1.00218(19) 0.0998(9) Uani 1 1 d . . . . .
H50A H 0.832916 0.712584 1.057683 0.150 Uiso 1 1 calc R U . . .
H50B H 0.740765 0.725362 0.995124 0.150 Uiso 1 1 calc R U . . .
H50C H 0.847388 0.721416 0.975534 0.150 Uiso 1 1 calc R U . . .
C51 C 0.4348(2) 0.29534(15) 0.56016(16) 0.0853(8) Uani 1 1 d . . . . .
H51 H 0.456666 0.251488 0.579321 0.102 Uiso 1 1 calc R U . . .
C52 C 1.0168(2) 0.22353(18) 0.5844(2) 0.1012(10) Uani 1 1 d . . . . .
H52 H 1.003500 0.163158 0.577540 0.121 Uiso 1 1 calc R U . . .
C53 C 0.5821(3) 0.12456(18) 0.42350(19) 0.0964(9) Uani 1 1 d D . . . .
H53 H 0.640673 0.128270 0.463851 0.116 Uiso 0.463(15) 1 calc R U P A 1
H53A H 0.635382 0.127551 0.467476 0.116 Uiso 0.537(15) 1 calc R U P A 2
C54 C 0.8177(3) -0.08523(18) 0.6962(2) 0.1052(10) Uani 1 1 d . . . . .
H54 H 0.772659 -0.142251 0.678611 0.126 Uiso 1 1 calc R U . . .
C55 C 0.1960(2) 0.01156(19) 0.50032(19) 0.0914(8) Uani 1 1 d . . . . .
H55 H 0.149860 -0.018209 0.450265 0.110 Uiso 1 1 calc R U . . .
C56 C 0.5793(2) 0.65574(18) 0.80788(18) 0.0921(8) Uani 1 1 d . . . . .
H56 H 0.536885 0.683737 0.832219 0.110 Uiso 1 1 calc R U . . .
C57 C 0.9027(3) 0.1904(2) 1.03383(17) 0.1032(10) Uani 1 1 d . . . . .
H57 H 0.965031 0.211304 1.075039 0.124 Uiso 1 1 calc R U . . .
C58 C 0.2243(2) 0.0759(2) 0.63713(19) 0.0919(8) Uani 1 1 d . . . . .
H58 H 0.197289 0.089726 0.679962 0.110 Uiso 1 1 calc R U . . .
C59 C 0.6710(3) 0.70423(17) 0.80090(17) 0.0908(8) Uani 1 1 d . . . . .
H59 H 0.691247 0.765299 0.820327 0.109 Uiso 1 1 calc R U . . .
C60 C 0.1565(2) 0.0317(2) 0.5637(2) 0.0954(9) Uani 1 1 d . . . . .
H60 H 0.083936 0.015446 0.556698 0.114 Uiso 1 1 calc R U . . .
C61 C 1.2628(2) 0.63877(18) 0.9545(2) 0.1043(10) Uani 1 1 d . . . . .
H61 H 1.291147 0.691231 0.994913 0.125 Uiso 1 1 calc R U . . .
C62 C 1.2789(2) 0.5368(2) 0.8462(2) 0.1083(11) Uani 1 1 d . . . . .
H62 H 1.318408 0.520151 0.812308 0.130 Uiso 1 1 calc R U . . .
C63 C 0.3617(2) 0.27288(17) 0.48764(18) 0.0988(10) Uani 1 1 d . . . . .
H63 H 0.333481 0.213916 0.458813 0.119 Uiso 1 1 calc R U . . .
C64 C 0.7332(3) 0.66264(18) 0.7651(2) 0.1013(10) Uani 1 1 d . . . . .
H64 H 0.795834 0.695468 0.760016 0.122 Uiso 1 1 calc R U . . .
C65 C 0.6569(3) 0.5624(2) 0.9800(2) 0.1093(10) Uani 1 1 d . . . . .
H65A H 0.636246 0.500871 0.952092 0.164 Uiso 1 1 calc R U . . .
H65B H 0.603879 0.588837 0.959343 0.164 Uiso 1 1 calc R U . . .
H65C H 0.664263 0.568985 1.035346 0.164 Uiso 1 1 calc R U . . .
C66 C 1.3206(2) 0.6139(2) 0.9056(3) 0.1191(13) Uani 1 1 d . . . . .
H66 H 1.388224 0.649010 0.912398 0.143 Uiso 1 1 calc R U . . .
C67 C 0.5015(8) 0.1313(5) 0.2897(5) 0.098(2) Uani 0.463(15) 1 d D . P A 1
H67A H 0.465665 0.073756 0.253908 0.147 Uiso 0.463(15) 1 calc R U P A 1
H67B H 0.528156 0.170132 0.260804 0.147 Uiso 0.463(15) 1 calc R U P A 1
H67C H 0.452832 0.153676 0.314218 0.147 Uiso 0.463(15) 1 calc R U P A 1
C68 C 0.6816(10) 0.1175(5) 0.3253(7) 0.098(2) Uani 0.463(15) 1 d D . P A 1
H68A H 0.716280 0.172751 0.318775 0.147 Uiso 0.463(15) 1 calc R U P A 1
H68B H 0.659472 0.072869 0.275556 0.147 Uiso 0.463(15) 1 calc R U P A 1
H68C H 0.729611 0.101425 0.363701 0.147 Uiso 0.463(15) 1 calc R U P A 1
N10 N 0.6142(8) 0.1275(8) 0.3605(5) 0.1002(19) Uani 0.537(15) 1 d D . P A 2
C69 C 0.7266(8) 0.1406(5) 0.3633(6) 0.1002(19) Uani 0.537(15) 1 d D . P A 2
H69A H 0.752246 0.193878 0.349873 0.150 Uiso 0.537(15) 1 calc R U P A 2
H69B H 0.733936 0.091565 0.326129 0.150 Uiso 0.537(15) 1 calc R U P A 2
H69C H 0.766797 0.144760 0.415744 0.150 Uiso 0.537(15) 1 calc R U P A 2
C70 C 0.5385(8) 0.1110(5) 0.2867(4) 0.1002(19) Uani 0.537(15) 1 d D . P A 2
H70A H 0.566437 0.148312 0.257058 0.150 Uiso 0.537(15) 1 calc R U P A 2
H70B H 0.474960 0.123108 0.295626 0.150 Uiso 0.537(15) 1 calc R U P A 2
H70C H 0.522760 0.050425 0.257300 0.150 Uiso 0.537(15) 1 calc R U P A 2

loop_
_atom_site_aniso_label
_atom_site_aniso_U_11
_atom_site_aniso_U_22
_atom_site_aniso_U_33
_atom_site_aniso_U_23
_atom_site_aniso_U_13
_atom_site_aniso_U_12
Ag1 0.04970(9) 0.06040(9) 0.06996(11) 0.02825(7) 0.02554(7) 0.02142(7)
Zn1 0.05164(15) 0.05133(14) 0.06123(16) 0.01423(12) 0.01337(12) 0.01278(11)
S2 0.0453(2) 0.0522(2) 0.0535(3) 0.0086(2) 0.0132(2) 0.01410(19)
S1 0.0516(2) 0.0487(2) 0.0549(3) 0.0106(2) 0.0181(2) 0.00956(19)
P2 0.0454(2) 0.0523(3) 0.0603(3) 0.0221(2) 0.0200(2) 0.0139(2)
P1 0.0427(2) 0.0543(3) 0.0607(3) 0.0160(2) 0.0172(2) 0.0177(2)
N6 0.0559(9) 0.0502(9) 0.0564(9) 0.0117(7) 0.0160(7) 0.0195(7)
N4 0.0535(9) 0.0501(9) 0.0537(9) 0.0099(7) 0.0126(7) 0.0067(7)
N2 0.0593(10) 0.0504(9) 0.0546(10) 0.0141(7) 0.0164(8) 0.0089(7)
N3 0.0552(9) 0.0561(9) 0.0549(10) 0.0146(8) 0.0129(8) 0.0024(7)
N8 0.0473(8) 0.0495(8) 0.0560(9) 0.0056(7) 0.0128(7) 0.0146(7)
N7 0.0480(8) 0.0518(9) 0.0649(10) 0.0112(8) 0.0152(8) 0.0161(7)
O1 0.0806(12) 0.0973(13) 0.1056(15) 0.0106(11) 0.0300(11) 0.0384(10)
O2 0.1386(19) 0.0971(14) 0.0939(14) 0.0315(11) 0.0532(14) 0.0330(13)
N5 0.0736(12) 0.0501(10) 0.0712(12) 0.0115(8) 0.0118(9) 0.0178(9)
N1 0.0761(12) 0.0626(10) 0.0586(11) 0.0195(9) 0.0112(9) 0.0183(9)
C1 0.0500(10) 0.0542(11) 0.0606(12) 0.0194(9) 0.0185(9) 0.0143(8)
C2 0.0517(10) 0.0386(9) 0.0553(11) 0.0065(8) 0.0142(9) 0.0084(7)
C3 0.0455(10) 0.0529(10) 0.0625(12) 0.0164(9) 0.0173(9) 0.0185(8)
C4 0.0481(10) 0.0596(11) 0.0578(11) 0.0249(9) 0.0192(9) 0.0173(8)
C5 0.0471(9) 0.0520(10) 0.0450(10) 0.0112(8) 0.0099(8) 0.0139(8)
C6 0.0504(10) 0.0544(11) 0.0640(12) 0.0119(9) 0.0232(9) 0.0158(8)
C7 0.0514(10) 0.0413(9) 0.0671(13) 0.0109(9) 0.0102(9) 0.0073(8)
N9 0.0773(13) 0.0870(14) 0.0662(12) 0.0069(10) 0.0188(10) 0.0378(11)
C8 0.0515(11) 0.0580(11) 0.0576(12) 0.0117(9) 0.0106(9) 0.0164(9)
C9 0.0480(11) 0.0673(13) 0.0820(15) 0.0318(11) 0.0158(10) 0.0146(9)
C10 0.0477(10) 0.0513(10) 0.0605(12) 0.0120(9) 0.0097(9) 0.0131(8)
C11 0.0519(10) 0.0456(10) 0.0612(12) 0.0171(8) 0.0167(9) 0.0127(8)
C12 0.0880(17) 0.0647(14) 0.0659(15) 0.0140(11) 0.0000(13) 0.0208(12)
C13 0.0599(12) 0.0631(12) 0.0755(14) 0.0147(11) 0.0215(11) 0.0264(10)
C14 0.0627(12) 0.0586(12) 0.0666(13) 0.0229(10) 0.0162(10) 0.0166(10)
C15 0.0548(11) 0.0578(12) 0.0748(14) 0.0128(10) 0.0168(10) 0.0179(9)
C16 0.0795(15) 0.0593(12) 0.0617(13) 0.0143(10) 0.0196(11) 0.0301(11)
C17 0.0433(11) 0.0994(18) 0.0936(18) 0.0406(15) 0.0204(11) 0.0210(11)
C18 0.0941(17) 0.0671(14) 0.0621(14) 0.0214(11) 0.0110(13) 0.0151(13)
C19 0.126(2) 0.0921(19) 0.0611(15) 0.0269(14) 0.0249(16) 0.0119(17)
C20 0.0562(12) 0.0728(14) 0.0781(16) 0.0040(12) 0.0147(11) 0.0122(11)
C21 0.0592(13) 0.0725(14) 0.0810(17) 0.0072(12) 0.0005(12) 0.0217(11)
C22 0.0647(13) 0.0655(13) 0.0682(14) 0.0151(11) 0.0043(11) 0.0072(11)
C23 0.0869(17) 0.0796(16) 0.0620(14) 0.0225(12) 0.0188(13) 0.0100(13)
C24 0.0724(14) 0.0544(12) 0.0833(16) 0.0139(11) 0.0003(12) 0.0195(11)
C25 0.0828(17) 0.0743(15) 0.0913(18) 0.0162(14) 0.0527(15) 0.0159(13)
C26 0.0540(12) 0.0809(15) 0.0897(17) 0.0273(13) 0.0299(12) 0.0250(11)
C27 0.0766(14) 0.0608(12) 0.0610(13) 0.0179(10) 0.0226(11) 0.0050(11)
C28 0.0643(14) 0.0706(14) 0.0923(18) 0.0096(13) 0.0340(13) 0.0124(11)
C29 0.0586(12) 0.0814(15) 0.0656(14) 0.0249(12) 0.0175(11) 0.0104(11)
N11 0.134(5) 0.065(2) 0.097(3) 0.010(2) 0.056(3) 0.022(2)
C30 0.0689(14) 0.0797(16) 0.0734(16) 0.0131(13) 0.0005(12) 0.0233(12)
C31 0.0554(12) 0.0836(15) 0.0723(14) 0.0273(12) 0.0219(11) 0.0196(11)
C32 0.0916(19) 0.0844(17) 0.0731(16) 0.0122(13) 0.0261(14) 0.0407(15)
C33 0.0925(17) 0.0568(12) 0.0554(13) 0.0173(10) 0.0162(12) 0.0141(12)
C34 0.0604(13) 0.0613(13) 0.0793(16) -0.0019(11) 0.0078(11) 0.0118(10)
C35 0.0637(14) 0.0943(18) 0.105(2) 0.0379(15) 0.0328(14) 0.0400(13)
C36 0.0842(17) 0.0908(17) 0.0734(16) 0.0304(13) 0.0337(13) 0.0210(14)
C37 0.0828(16) 0.0552(12) 0.0973(19) 0.0316(13) 0.0230(14) 0.0178(11)
C38 0.109(2) 0.0690(16) 0.102(2) 0.0159(14) 0.0357(17) 0.0466(15)
C39 0.0843(17) 0.0904(18) 0.0659(15) 0.0210(13) 0.0042(13) 0.0240(14)
C40 0.106(2) 0.0730(16) 0.0730(17) 0.0076(13) 0.0028(15) 0.0106(15)
C41 0.0585(13) 0.0844(17) 0.110(2) 0.0227(15) 0.0424(14) 0.0186(12)
C42 0.0580(13) 0.0669(14) 0.1030(19) 0.0039(13) 0.0224(13) 0.0181(11)
C43 0.0861(17) 0.0566(13) 0.096(2) 0.0090(13) 0.0160(15) 0.0110(12)
C44 0.0896(18) 0.0731(16) 0.0927(19) 0.0290(14) -0.0051(15) 0.0332(14)
C45 0.0600(13) 0.0625(14) 0.142(3) 0.0322(15) 0.0456(15) 0.0196(11)
C46 0.154(3) 0.116(2) 0.0561(16) 0.0310(16) 0.0182(19) 0.036(2)
C47 0.0836(17) 0.0634(14) 0.0960(19) 0.0091(13) 0.0422(15) 0.0090(12)
C48 0.156(3) 0.0613(16) 0.114(3) 0.0100(15) 0.034(2) 0.052(2)
C49 0.0938(19) 0.0574(14) 0.097(2) 0.0098(13) 0.0081(15) 0.0159(13)
C50 0.095(2) 0.092(2) 0.096(2) -0.0076(16) 0.0161(16) 0.0390(16)
C51 0.0991(19) 0.0522(12) 0.0850(17) 0.0123(12) -0.0091(14) 0.0241(12)
C52 0.0800(17) 0.0680(15) 0.176(3) 0.0405(18) 0.057(2) 0.0336(14)
C53 0.153(3) 0.0660(16) 0.089(2) 0.0251(14) 0.056(2) 0.0444(18)
C54 0.136(3) 0.0553(15) 0.104(2) 0.0062(14) 0.013(2) 0.0228(17)
C55 0.0649(15) 0.0851(18) 0.096(2) 0.0196(15) -0.0080(15) 0.0018(13)
C56 0.0865(18) 0.0731(16) 0.101(2) -0.0050(14) 0.0143(16) 0.0335(15)
C57 0.123(3) 0.109(2) 0.0626(17) 0.0201(16) -0.0020(17) 0.034(2)
C58 0.0604(14) 0.099(2) 0.109(2) 0.0151(17) 0.0285(15) 0.0181(14)
C59 0.109(2) 0.0573(14) 0.0843(19) 0.0045(13) 0.0092(16) 0.0132(15)
C60 0.0512(13) 0.097(2) 0.122(3) 0.0235(18) 0.0095(16) 0.0102(13)
C61 0.0658(16) 0.0659(16) 0.141(3) -0.0104(16) 0.0063(17) 0.0006(13)
C62 0.0754(17) 0.087(2) 0.163(3) 0.016(2) 0.062(2) 0.0135(15)
C63 0.105(2) 0.0596(14) 0.096(2) -0.0009(13) -0.0188(17) 0.0202(14)
C64 0.109(2) 0.0669(16) 0.116(2) 0.0093(15) 0.049(2) -0.0017(15)
C65 0.109(2) 0.121(3) 0.108(2) 0.020(2) 0.055(2) 0.038(2)
C66 0.0586(16) 0.083(2) 0.196(4) 0.015(2) 0.040(2) -0.0008(14)
C67 0.134(5) 0.065(2) 0.097(3) 0.010(2) 0.056(3) 0.022(2)
C68 0.134(5) 0.065(2) 0.097(3) 0.010(2) 0.056(3) 0.022(2)
N10 0.148(4) 0.061(2) 0.087(3) 0.0102(18) 0.048(3) 0.015(2)
C69 0.148(4) 0.061(2) 0.087(3) 0.0102(18) 0.048(3) 0.015(2)
C70 0.148(4) 0.061(2) 0.087(3) 0.0102(18) 0.048(3) 0.015(2)

loop_
_atom_type_symbol
_atom_type_description
_atom_type_scat_dispersion_real
_atom_type_scat_dispersion_imag
_atom_type_scat_source
C C 0.0181 0.0091 'International Tables Vol C Tables 4.2.6.8 and 6.1.1.4'
H H 0.0000 0.0000 'International Tables Vol C Tables 4.2.6.8 and 6.1.1.4'
Ag Ag 0.1306 4.2820 'International Tables Vol C Tables 4.2.6.8 and 6.1.1.4'
N N 0.0311 0.0180 'International Tables Vol C Tables 4.2.6.8 and 6.1.1.4'
O O 0.0492 0.0322 'International Tables Vol C Tables 4.2.6.8 and 6.1.1.4'
P P 0.2955 0.4335 'International Tables Vol C Tables 4.2.6.8 and 6.1.1.4'
S S 0.3331 0.5567 'International Tables Vol C Tables 4.2.6.8 and 6.1.1.4'
Zn Zn -1.5491 0.6778 'International Tables Vol C Tables 4.2.6.8 and 6.1.1.4'

loop_
_geom_angle_atom_site_label_1
_geom_angle_atom_site_label_2
_geom_angle_atom_site_label_3
_geom_angle
_geom_angle_site_symmetry_1
_geom_angle_site_symmetry_3
_geom_angle_publ_flag
S1 Ag1 S2 88.578(15) . . ?
P2 Ag1 S2 114.849(16) . . ?
P2 Ag1 S1 105.104(16) . . ?
P1 Ag1 S2 104.763(16) . . ?
P1 Ag1 S1 115.803(16) . . ?
P1 Ag1 P2 122.779(17) . . ?
S2 Zn1 S1 98.159(18) . . ?
N6 Zn1 S2 78.47(4) . . ?
N6 Zn1 S1 111.71(5) . . ?
N6 Zn1 N5 75.23(7) . . ?
N6 Zn1 N1 93.97(7) . . ?
N2 Zn1 S2 108.08(5) . . ?
N2 Zn1 S1 78.58(5) . . ?
N2 Zn1 N6 167.35(6) . . ?
N2 Zn1 N5 97.60(7) . . ?
N2 Zn1 N1 75.40(7) . . ?
N5 Zn1 S2 153.68(5) . . ?
N5 Zn1 S1 92.36(5) . . ?
N5 Zn1 N1 90.00(7) . . ?
N1 Zn1 S2 90.94(5) . . ?
N1 Zn1 S1 153.96(5) . . ?
Zn1 S2 Ag1 86.753(16) . . ?
C5 S2 Ag1 109.58(6) . . ?
C5 S2 Zn1 96.29(6) . . ?
Zn1 S1 Ag1 86.337(16) . . ?
C2 S1 Ag1 108.91(6) . . ?
C2 S1 Zn1 95.28(7) . . ?
C1 P2 Ag1 113.34(7) . . ?
C4 P2 Ag1 117.42(6) . . ?
C4 P2 C1 103.32(9) . . ?
C11 P2 Ag1 113.21(6) . . ?
C11 P2 C1 104.71(9) . . ?
C11 P2 C4 103.44(9) . . ?
C3 P1 Ag1 112.49(6) . . ?
C3 P1 C8 104.46(9) . . ?
C6 P1 Ag1 116.89(7) . . ?
C6 P1 C3 102.17(9) . . ?
C6 P1 C8 105.84(9) . . ?
C8 P1 Ag1 113.66(7) . . ?
N7 N6 Zn1 125.20(11) . . ?
C13 N6 Zn1 116.84(14) . . ?
C13 N6 N7 117.69(17) . . ?
C2 N4 H4 115.5 . . ?
C2 N4 C7 128.92(17) . . ?
C7 N4 H4 115.5 . . ?
N3 N2 Zn1 125.36(12) . . ?
C27 N2 Zn1 117.34(15) . . ?
C27 N2 N3 117.27(18) . . ?
C2 N3 N2 113.61(16) . . ?
C5 N8 H8 115.1 . . ?
C5 N8 C10 129.74(16) . . ?
C10 N8 H8 115.1 . . ?
C5 N7 N6 112.86(15) . . ?
C16 N5 Zn1 113.06(14) . . ?
C49 N5 Zn1 127.72(18) . . ?
C49 N5 C16 119.2(2) . . ?
C33 N1 Zn1 112.71(15) . . ?
C39 N1 Zn1 128.38(18) . . ?
C39 N1 C33 118.8(2) . . ?
C14 C1 P2 124.98(17) . . ?
C18 C1 P2 116.78(16) . . ?
C18 C1 C14 118.2(2) . . ?
N4 C2 S1 114.89(15) . . ?
N3 C2 S1 127.12(15) . . ?
N3 C2 N4 117.97(17) . . ?
C24 C3 P1 125.32(16) . . ?
C24 C3 C51 118.0(2) . . ?
C51 C3 P1 116.65(16) . . ?
C9 C4 P2 123.57(16) . . ?
C9 C4 C45 117.96(19) . . ?
C45 C4 P2 118.45(15) . . ?
N8 C5 S2 114.24(13) . . ?
N7 C5 S2 127.10(14) . . ?
N7 C5 N8 118.66(17) . . ?
C26 C6 P1 122.87(18) . . ?
C26 C6 C31 118.0(2) . . ?
C31 C6 P1 119.04(15) . . ?
C20 C7 N4 123.41(19) . . ?
C20 C7 C22 119.6(2) . . ?
C22 C7 N4 116.8(2) . . ?
C32 N9 C50 120.7(3) . . ?
C32 N9 C65 121.0(3) . . ?
C50 N9 C65 118.1(2) . . ?
C42 C8 P1 124.07(17) . . ?
C47 C8 P1 117.87(17) . . ?
C47 C8 C42 118.1(2) . . ?
C4 C9 H9 119.7 . . ?
C4 C9 C17 120.6(2) . . ?
C17 C9 H9 119.7 . . ?
C28 C10 N8 123.55(19) . . ?
C28 C10 C34 119.7(2) . . ?
C34 C10 N8 116.49(19) . . ?
C15 C11 P2 119.00(16) . . ?
C15 C11 C29 118.4(2) . . ?
C29 C11 P2 122.64(16) . . ?
C21 C12 H12 119.9 . . ?
C21 C12 C23 120.2(2) . . ?
C23 C12 H12 119.9 . . ?
N6 C13 H13 120.9 . . ?
N6 C13 C16 118.2(2) . . ?
C16 C13 H13 120.9 . . ?
C1 C14 H14 119.9 . . ?
C1 C14 C37 120.2(2) . . ?
C37 C14 H14 119.9 . . ?
C11 C15 H15 119.9 . . ?
C11 C15 C21 120.3(2) . . ?
C21 C15 H15 119.9 . . ?
N5 C16 C13 116.62(19) . . ?
N5 C16 C38 121.0(2) . . ?
C38 C16 C13 122.4(2) . . ?
C9 C17 H17 119.6 . . ?
C35 C17 C9 120.8(2) . . ?
C35 C17 H17 119.6 . . ?
C1 C18 H18 119.5 . . ?
C1 C18 C40 121.0(2) . . ?
C40 C18 H18 119.5 . . ?
C33 C19 H19 120.8 . . ?
C46 C19 H19 120.8 . . ?
C46 C19 C33 118.5(3) . . ?
C7 C20 H20 120.2 . . ?
C58 C20 C7 119.6(2) . . ?
C58 C20 H20 120.2 . . ?
C12 C21 C15 120.1(2) . . ?
C12 C21 H21 119.9 . . ?
C15 C21 H21 119.9 . . ?
C7 C22 H22 120.2 . . ?
C55 C22 C7 119.5(3) . . ?
C55 C22 H22 120.2 . . ?
C12 C23 H23 119.9 . . ?
C12 C23 C29 120.1(2) . . ?
C29 C23 H23 119.9 . . ?
C3 C24 H24 119.8 . . ?
C3 C24 C44 120.5(2) . . ?
C44 C24 H24 119.8 . . ?
C36 C25 H25 119.7 . . ?
C41 C25 H25 119.7 . . ?
C41 C25 C36 120.5(2) . . ?
C6 C26 H26 119.5 . . ?
C41 C26 C6 121.0(2) . . ?
C41 C26 H26 119.5 . . ?
N2 C27 H27 120.9 . . ?
N2 C27 C33 118.1(2) . . ?
C33 C27 H27 120.9 . . ?
C10 C28 H28 120.5 . . ?
C10 C28 C62 119.1(2) . . ?
C62 C28 H28 120.5 . . ?
C11 C29 H29 119.5 . . ?
C23 C29 C11 120.9(2) . . ?
C23 C29 H29 119.5 . . ?
C53 N11 C67 120.8(7) . . ?
C53 N11 C68 125.4(9) . . ?
C68 N11 C67 113.8(7) . . ?
C44 C30 H30 120.8 . . ?
C44 C30 C63 118.3(2) . . ?
C63 C30 H30 120.8 . . ?
C6 C31 H31 119.5 . . ?
C36 C31 C6 121.0(2) . . ?
C36 C31 H31 119.5 . . ?
O1 C32 N9 126.0(3) . . ?
O1 C32 H32 117.0 . . ?
N9 C32 H32 117.0 . . ?
N1 C33 C19 121.3(2) . . ?
N1 C33 C27 116.4(2) . . ?
C19 C33 C27 122.3(3) . . ?
C10 C34 H34 120.2 . . ?
C61 C34 C10 119.6(2) . . ?
C61 C34 H34 120.2 . . ?
C17 C35 H35 120.6 . . ?
C17 C35 C52 118.8(2) . . ?
C52 C35 H35 120.6 . . ?
C25 C36 H36 120.3 . . ?
C31 C36 C25 119.4(3) . . ?
C31 C36 H36 120.3 . . ?
C14 C37 H37 119.8 . . ?
C43 C37 C14 120.4(2) . . ?
C43 C37 H37 119.8 . . ?
C16 C38 H38 120.8 . . ?
C48 C38 C16 118.4(3) . . ?
C48 C38 H38 120.8 . . ?
N1 C39 H39 118.6 . . ?
N1 C39 C57 122.8(3) . . ?
C57 C39 H39 118.6 . . ?
C18 C40 H40 119.9 . . ?
C43 C40 C18 120.3(3) . . ?
C43 C40 H40 119.9 . . ?
C25 C41 C26 120.1(2) . . ?
C25 C41 H41 120.0 . . ?
C26 C41 H41 120.0 . . ?
C8 C42 H42 119.5 . . ?
C8 C42 C56 121.0(2) . . ?
C56 C42 H42 119.5 . . ?
C37 C43 H43 120.1 . . ?
C40 C43 C37 119.9(2) . . ?
C40 C43 H43 120.1 . . ?
C24 C44 H44 119.3 . . ?
C30 C44 C24 121.4(2) . . ?
C30 C44 H44 119.3 . . ?
C4 C45 H45 119.7 . . ?
C52 C45 C4 120.7(2) . . ?
C52 C45 H45 119.7 . . ?
C19 C46 H46 119.9 . . ?
C57 C46 C19 120.1(3) . . ?
C57 C46 H46 119.9 . . ?
C8 C47 H47 119.5 . . ?
C8 C47 C64 121.1(2) . . ?
C64 C47 H47 119.5 . . ?
C38 C48 H48 120.1 . . ?
C54 C48 C38 119.7(3) . . ?
C54 C48 H48 120.1 . . ?
N5 C49 H49 118.6 . . ?
N5 C49 C54 122.9(3) . . ?
C54 C49 H49 118.6 . . ?
N9 C50 H50A 109.5 . . ?
N9 C50 H50B 109.5 . . ?
N9 C50 H50C 109.5 . . ?
H50A C50 H50B 109.5 . . ?
H50A C50 H50C 109.5 . . ?
H50B C50 H50C 109.5 . . ?
C3 C51 H51 119.5 . . ?
C3 C51 C63 120.9(2) . . ?
C63 C51 H51 119.5 . . ?
C35 C52 C45 121.1(2) . . ?
C35 C52 H52 119.5 . . ?
C45 C52 H52 119.5 . . ?
O2 C53 N11 119.4(6) . . ?
O2 C53 H53 120.3 . . ?
O2 C53 H53A 113.7 . . ?
O2 C53 N10 132.6(5) . . ?
N11 C53 H53 120.3 . . ?
N10 C53 H53A 113.7 . . ?
C48 C54 C49 118.8(3) . . ?
C48 C54 H54 120.6 . . ?
C49 C54 H54 120.6 . . ?
C22 C55 H55 119.8 . . ?
C60 C55 C22 120.5(3) . . ?
C60 C55 H55 119.8 . . ?
C42 C56 H56 119.9 . . ?
C59 C56 C42 120.2(3) . . ?
C59 C56 H56 119.9 . . ?
C39 C57 H57 120.8 . . ?
C46 C57 C39 118.4(3) . . ?
C46 C57 H57 120.8 . . ?
C20 C58 H58 119.5 . . ?
C60 C58 C20 121.0(3) . . ?
C60 C58 H58 119.5 . . ?
C56 C59 H59 120.2 . . ?
C56 C59 C64 119.7(2) . . ?
C64 C59 H59 120.2 . . ?
C55 C60 H60 120.1 . . ?
C58 C60 C55 119.7(3) . . ?
C58 C60 H60 120.1 . . ?
C34 C61 H61 119.6 . . ?
C66 C61 C34 120.8(3) . . ?
C66 C61 H61 119.6 . . ?
C28 C62 H62 119.4 . . ?
C66 C62 C28 121.2(3) . . ?
C66 C62 H62 119.4 . . ?
C30 C63 C51 120.9(2) . . ?
C30 C63 H63 119.6 . . ?
C51 C63 H63 119.6 . . ?
C47 C64 H64 120.0 . . ?
C59 C64 C47 120.0(3) . . ?
C59 C64 H64 120.0 . . ?
N9 C65 H65A 109.5 . . ?
N9 C65 H65B 109.5 . . ?
N9 C65 H65C 109.5 . . ?
H65A C65 H65B 109.5 . . ?
H65A C65 H65C 109.5 . . ?
H65B C65 H65C 109.5 . . ?
C61 C66 C62 119.5(3) . . ?
C61 C66 H66 120.2 . . ?
C62 C66 H66 120.2 . . ?
N11 C67 H67A 109.5 . . ?
N11 C67 H67B 109.5 . . ?
N11 C67 H67C 109.5 . . ?
H67A C67 H67B 109.5 . . ?
H67A C67 H67C 109.5 . . ?
H67B C67 H67C 109.5 . . ?
N11 C68 H68A 109.5 . . ?
N11 C68 H68B 109.5 . . ?
N11 C68 H68C 109.5 . . ?
H68A C68 H68B 109.5 . . ?
H68A C68 H68C 109.5 . . ?
H68B C68 H68C 109.5 . . ?
C53 N10 C69 121.3(7) . . ?
C53 N10 C70 119.3(7) . . ?
C70 N10 C69 119.1(6) . . ?
N10 C69 H69A 109.5 . . ?
N10 C69 H69B 109.5 . . ?
N10 C69 H69C 109.5 . . ?
H69A C69 H69B 109.5 . . ?
H69A C69 H69C 109.5 . . ?
H69B C69 H69C 109.5 . . ?
N10 C70 H70A 109.5 . . ?
N10 C70 H70B 109.5 . . ?
N10 C70 H70C 109.5 . . ?
H70A C70 H70B 109.5 . . ?
H70A C70 H70C 109.5 . . ?
H70B C70 H70C 109.5 . . ?

loop_
_geom_bond_atom_site_label_1
_geom_bond_atom_site_label_2
_geom_bond_distance
_geom_bond_site_symmetry_2
_geom_bond_publ_flag
Ag1 S2 2.6653(5) . ?
Ag1 S1 2.6643(5) . ?
Ag1 P2 2.4754(5) . ?
Ag1 P1 2.4753(5) . ?
Zn1 S2 2.4517(5) . ?
Zn1 S1 2.4734(6) . ?
Zn1 N6 2.1413(17) . ?
Zn1 N2 2.1190(17) . ?
Zn1 N5 2.2138(18) . ?
Zn1 N1 2.2254(18) . ?
S2 C5 1.7482(19) . ?
S1 C2 1.7541(19) . ?
P2 C1 1.828(2) . ?
P2 C4 1.8274(19) . ?
P2 C11 1.818(2) . ?
P1 C3 1.823(2) . ?
P1 C6 1.822(2) . ?
P1 C8 1.827(2) . ?
N6 N7 1.369(2) . ?
N6 C13 1.280(2) . ?
N4 H4 0.8600 . ?
N4 C2 1.353(2) . ?
N4 C7 1.413(2) . ?
N2 N3 1.365(2) . ?
N2 C27 1.285(3) . ?
N3 C2 1.311(3) . ?
N8 H8 0.8600 . ?
N8 C5 1.353(2) . ?
N8 C10 1.411(2) . ?
N7 C5 1.325(2) . ?
O1 C32 1.223(3) . ?
O2 C53 1.213(4) . ?
N5 C16 1.337(3) . ?
N5 C49 1.325(3) . ?
N1 C33 1.337(3) . ?
N1 C39 1.333(3) . ?
C1 C14 1.381(3) . ?
C1 C18 1.378(3) . ?
C3 C24 1.368(3) . ?
C3 C51 1.371(3) . ?
C4 C9 1.379(3) . ?
C4 C45 1.380(3) . ?
C6 C26 1.387(3) . ?
C6 C31 1.388(3) . ?
C7 C20 1.382(3) . ?
C7 C22 1.389(3) . ?
N9 C32 1.321(3) . ?
N9 C50 1.432(4) . ?
N9 C65 1.450(4) . ?
C8 C42 1.379(3) . ?
C8 C47 1.368(3) . ?
C9 H9 0.9300 . ?
C9 C17 1.387(3) . ?
C10 C28 1.372(3) . ?
C10 C34 1.391(3) . ?
C11 C15 1.385(3) . ?
C11 C29 1.389(3) . ?
C12 H12 0.9300 . ?
C12 C21 1.366(4) . ?
C12 C23 1.370(4) . ?
C13 H13 0.9300 . ?
C13 C16 1.454(3) . ?
C14 H14 0.9300 . ?
C14 C37 1.396(3) . ?
C15 H15 0.9300 . ?
C15 C21 1.390(3) . ?
C16 C38 1.392(3) . ?
C17 H17 0.9300 . ?
C17 C35 1.358(4) . ?
C18 H18 0.9300 . ?
C18 C40 1.386(4) . ?
C19 H19 0.9300 . ?
C19 C33 1.388(3) . ?
C19 C46 1.376(4) . ?
C20 H20 0.9300 . ?
C20 C58 1.379(3) . ?
C21 H21 0.9300 . ?
C22 H22 0.9300 . ?
C22 C55 1.387(4) . ?
C23 H23 0.9300 . ?
C23 C29 1.372(3) . ?
C24 H24 0.9300 . ?
C24 C44 1.377(3) . ?
C25 H25 0.9300 . ?
C25 C36 1.386(4) . ?
C25 C41 1.356(4) . ?
C26 H26 0.9300 . ?
C26 C41 1.381(3) . ?
C27 H27 0.9300 . ?
C27 C33 1.458(3) . ?
C28 H28 0.9300 . ?
C28 C62 1.389(4) . ?
C29 H29 0.9300 . ?
N11 C53 1.325(9) . ?
N11 C67 1.496(10) . ?
N11 C68 1.426(10) . ?
C30 H30 0.9300 . ?
C30 C44 1.354(3) . ?
C30 C63 1.364(4) . ?
C31 H31 0.9300 . ?
C31 C36 1.379(3) . ?
C32 H32 0.9300 . ?
C34 H34 0.9300 . ?
C34 C61 1.382(4) . ?
C35 H35 0.9300 . ?
C35 C52 1.365(4) . ?
C36 H36 0.9300 . ?
C37 H37 0.9300 . ?
C37 C43 1.361(4) . ?
C38 H38 0.9300 . ?
C38 C48 1.388(4) . ?
C39 H39 0.9300 . ?
C39 C57 1.371(4) . ?
C40 H40 0.9300 . ?
C40 C43 1.358(4) . ?
C41 H41 0.9300 . ?
C42 H42 0.9300 . ?
C42 C56 1.381(4) . ?
C43 H43 0.9300 . ?
C44 H44 0.9300 . ?
C45 H45 0.9300 . ?
C45 C52 1.377(3) . ?
C46 H46 0.9300 . ?
C46 C57 1.359(5) . ?
C47 H47 0.9300 . ?
C47 C64 1.384(4) . ?
C48 H48 0.9300 . ?
C48 C54 1.353(5) . ?
C49 H49 0.9300 . ?
C49 C54 1.369(4) . ?
C50 H50A 0.9600 . ?
C50 H50B 0.9600 . ?
C50 H50C 0.9600 . ?
C51 H51 0.9300 . ?
C51 C63 1.371(4) . ?
C52 H52 0.9300 . ?
C53 H53 0.9300 . ?
C53 H53A 0.9300 . ?
C53 N10 1.308(8) . ?
C54 H54 0.9300 . ?
C55 H55 0.9300 . ?
C55 C60 1.370(4) . ?
C56 H56 0.9300 . ?
C56 C59 1.360(4) . ?
C57 H57 0.9300 . ?
C58 H58 0.9300 . ?
C58 C60 1.367(4) . ?
C59 H59 0.9300 . ?
C59 C64 1.370(4) . ?
C60 H60 0.9300 . ?
C61 H61 0.9300 . ?
C61 C66 1.355(5) . ?
C62 H62 0.9300 . ?
C62 C66 1.366(4) . ?
C63 H63 0.9300 . ?
C64 H64 0.9300 . ?
C65 H65A 0.9600 . ?
C65 H65B 0.9600 . ?
C65 H65C 0.9600 . ?
C66 H66 0.9300 . ?
C67 H67A 0.9600 . ?
C67 H67B 0.9600 . ?
C67 H67C 0.9600 . ?
C68 H68A 0.9600 . ?
C68 H68B 0.9600 . ?
C68 H68C 0.9600 . ?
N10 C69 1.474(9) . ?
N10 C70 1.418(9) . ?
C69 H69A 0.9600 . ?
C69 H69B 0.9600 . ?
C69 H69C 0.9600 . ?
C70 H70A 0.9600 . ?
C70 H70B 0.9600 . ?
C70 H70C 0.9600 . ?

loop_
_geom_torsion_atom_site_label_1
_geom_torsion_atom_site_label_2
_geom_torsion_atom_site_label_3
_geom_torsion_atom_site_label_4
_geom_torsion
_geom_torsion_site_symmetry_1
_geom_torsion_site_symmetry_2
_geom_torsion_site_symmetry_3
_geom_torsion_site_symmetry_4
_geom_torsion_publ_flag
Ag1 S2 C5 N8 94.64(14) . . . . ?
Ag1 S2 C5 N7 -86.20(18) . . . . ?
Ag1 S1 C2 N4 91.00(13) . . . . ?
Ag1 S1 C2 N3 -90.58(17) . . . . ?
Ag1 P2 C1 C14 -125.11(17) . . . . ?
Ag1 P2 C1 C18 53.32(19) . . . . ?
Ag1 P2 C4 C9 -139.32(17) . . . . ?
Ag1 P2 C4 C45 42.4(2) . . . . ?
Ag1 P2 C11 C15 14.18(17) . . . . ?
Ag1 P2 C11 C29 -166.86(16) . . . . ?
Ag1 P1 C3 C24 -120.73(19) . . . . ?
Ag1 P1 C3 C51 56.8(2) . . . . ?
Ag1 P1 C6 C26 -150.88(17) . . . . ?
Ag1 P1 C6 C31 26.6(2) . . . . ?
Ag1 P1 C8 C42 -158.49(19) . . . . ?
Ag1 P1 C8 C47 21.5(2) . . . . ?
Zn1 S2 C5 N8 -176.58(13) . . . . ?
Zn1 S2 C5 N7 2.58(18) . . . . ?
Zn1 S1 C2 N4 178.92(13) . . . . ?
Zn1 S1 C2 N3 -2.65(18) . . . . ?
Zn1 N6 N7 C5 -1.5(2) . . . . ?
Zn1 N6 C13 C16 3.3(3) . . . . ?
Zn1 N2 N3 C2 -0.1(2) . . . . ?
Zn1 N2 C27 C33 2.3(3) . . . . ?
Zn1 N5 C16 C13 -1.2(3) . . . . ?
Zn1 N5 C16 C38 177.4(2) . . . . ?
Zn1 N5 C49 C54 -177.0(2) . . . . ?
Zn1 N1 C33 C19 -179.4(2) . . . . ?
Zn1 N1 C33 C27 -1.3(3) . . . . ?
Zn1 N1 C39 C57 178.4(2) . . . . ?
P2 C1 C14 C37 179.16(18) . . . . ?
P2 C1 C18 C40 179.8(2) . . . . ?
P2 C4 C9 C17 -177.69(18) . . . . ?
P2 C4 C45 C52 177.8(3) . . . . ?
P2 C11 C15 C21 177.90(17) . . . . ?
P2 C11 C29 C23 -177.84(18) . . . . ?
P1 C3 C24 C44 177.5(2) . . . . ?
P1 C3 C51 C63 -178.9(3) . . . . ?
P1 C6 C26 C41 177.70(19) . . . . ?
P1 C6 C31 C36 -178.0(2) . . . . ?
P1 C8 C42 C56 -178.2(2) . . . . ?
P1 C8 C47 C64 177.9(2) . . . . ?
N6 N7 C5 S2 -1.2(3) . . . . ?
N6 N7 C5 N8 177.92(16) . . . . ?
N6 C13 C16 N5 -1.3(3) . . . . ?
N6 C13 C16 C38 -179.9(2) . . . . ?
N4 C7 C20 C58 176.8(2) . . . . ?
N4 C7 C22 C55 -177.1(2) . . . . ?
N2 N3 C2 S1 2.2(3) . . . . ?
N2 N3 C2 N4 -179.43(16) . . . . ?
N2 C27 C33 N1 -0.6(3) . . . . ?
N2 C27 C33 C19 177.5(2) . . . . ?
N3 N2 C27 C33 -179.68(18) . . . . ?
N8 C10 C28 C62 174.5(3) . . . . ?
N8 C10 C34 C61 -175.6(2) . . . . ?
N7 N6 C13 C16 177.58(18) . . . . ?
O2 C53 N10 C69 176.1(5) . . . . ?
O2 C53 N10 C70 -8.9(14) . . . . ?
N5 C16 C38 C48 1.1(4) . . . . ?
N5 C49 C54 C48 -1.7(5) . . . . ?
N1 C39 C57 C46 -0.1(5) . . . . ?
C1 P2 C4 C9 -13.8(2) . . . . ?
C1 P2 C4 C45 168.0(2) . . . . ?
C1 P2 C11 C15 -109.76(16) . . . . ?
C1 P2 C11 C29 69.20(19) . . . . ?
C1 C14 C37 C43 0.5(4) . . . . ?
C1 C18 C40 C43 1.3(5) . . . . ?
C2 N4 C7 C20 25.4(3) . . . . ?
C2 N4 C7 C22 -159.1(2) . . . . ?
C3 P1 C6 C26 -27.7(2) . . . . ?
C3 P1 C6 C31 149.87(18) . . . . ?
C3 P1 C8 C42 78.5(2) . . . . ?
C3 P1 C8 C47 -101.5(2) . . . . ?
C3 C24 C44 C30 1.1(4) . . . . ?
C3 C51 C63 C30 1.4(5) . . . . ?
C4 P2 C1 C14 106.75(19) . . . . ?
C4 P2 C1 C18 -74.82(19) . . . . ?
C4 P2 C11 C15 142.32(16) . . . . ?
C4 P2 C11 C29 -38.7(2) . . . . ?
C4 C9 C17 C35 0.1(4) . . . . ?
C4 C45 C52 C35 -0.1(5) . . . . ?
C5 N8 C10 C28 28.6(3) . . . . ?
C5 N8 C10 C34 -156.9(2) . . . . ?
C6 P1 C3 C24 113.1(2) . . . . ?
C6 P1 C3 C51 -69.3(2) . . . . ?
C6 P1 C8 C42 -28.9(2) . . . . ?
C6 P1 C8 C47 151.1(2) . . . . ?
C6 C26 C41 C25 0.1(4) . . . . ?
C6 C31 C36 C25 0.3(4) . . . . ?
C7 N4 C2 S1 -169.76(15) . . . . ?
C7 N4 C2 N3 11.7(3) . . . . ?
C7 C20 C58 C60 -0.5(4) . . . . ?
C7 C22 C55 C60 0.5(4) . . . . ?
C8 P1 C3 C24 3.0(2) . . . . ?
C8 P1 C3 C51 -179.45(19) . . . . ?
C8 P1 C6 C26 81.4(2) . . . . ?
C8 P1 C6 C31 -101.06(19) . . . . ?
C8 C42 C56 C59 -0.7(5) . . . . ?
C8 C47 C64 C59 1.4(5) . . . . ?
C9 C4 C45 C52 -0.5(4) . . . . ?
C9 C17 C35 C52 -0.7(4) . . . . ?
C10 N8 C5 S2 -171.49(16) . . . . ?
C10 N8 C5 N7 9.3(3) . . . . ?
C10 C28 C62 C66 0.6(5) . . . . ?
C10 C34 C61 C66 0.8(5) . . . . ?
C11 P2 C1 C14 -1.3(2) . . . . ?
C11 P2 C1 C18 177.17(18) . . . . ?
C11 P2 C4 C9 95.20(19) . . . . ?
C11 P2 C4 C45 -83.0(2) . . . . ?
C11 C15 C21 C12 0.4(3) . . . . ?
C12 C23 C29 C11 -0.4(4) . . . . ?
C13 N6 N7 C5 -175.25(18) . . . . ?
C13 C16 C38 C48 179.6(3) . . . . ?
C14 C1 C18 C40 -1.7(4) . . . . ?
C14 C37 C43 C40 -0.8(4) . . . . ?
C15 C11 C29 C23 1.1(3) . . . . ?
C16 N5 C49 C54 2.1(4) . . . . ?
C16 C38 C48 C54 -0.6(5) . . . . ?
C17 C35 C52 C45 0.8(5) . . . . ?
C18 C1 C14 C37 0.8(3) . . . . ?
C18 C40 C43 C37 -0.1(5) . . . . ?
C19 C46 C57 C39 -1.5(5) . . . . ?
C20 C7 C22 C55 -1.3(3) . . . . ?
C20 C58 C60 C55 -0.3(5) . . . . ?
C21 C12 C23 C29 -0.4(4) . . . . ?
C22 C7 C20 C58 1.3(4) . . . . ?
C22 C55 C60 C58 0.3(5) . . . . ?
C23 C12 C21 C15 0.4(4) . . . . ?
C24 C3 C51 C63 -1.2(4) . . . . ?
C26 C6 C31 C36 -0.4(4) . . . . ?
C27 N2 N3 C2 -177.92(18) . . . . ?
C28 C10 C34 C61 -0.9(4) . . . . ?
C28 C62 C66 C61 -0.7(6) . . . . ?
C29 C11 C15 C21 -1.1(3) . . . . ?
C31 C6 C26 C41 0.2(4) . . . . ?
C33 N1 C39 C57 2.1(4) . . . . ?
C33 C19 C46 C57 1.0(5) . . . . ?
C34 C10 C28 C62 0.2(4) . . . . ?
C34 C61 C66 C62 0.0(6) . . . . ?
C36 C25 C41 C26 -0.1(4) . . . . ?
C38 C48 C54 C49 0.9(5) . . . . ?
C39 N1 C33 C19 -2.5(4) . . . . ?
C39 N1 C33 C27 175.6(2) . . . . ?
C41 C25 C36 C31 -0.1(4) . . . . ?
C42 C8 C47 C64 -2.1(4) . . . . ?
C42 C56 C59 C64 -0.1(5) . . . . ?
C44 C30 C63 C51 -0.3(5) . . . . ?
C45 C4 C9 C17 0.6(4) . . . . ?
C46 C19 C33 N1 1.0(4) . . . . ?
C46 C19 C33 C27 -177.0(3) . . . . ?
C47 C8 C42 C56 1.8(4) . . . . ?
C49 N5 C16 C13 179.6(2) . . . . ?
C49 N5 C16 C38 -1.8(4) . . . . ?
C50 N9 C32 O1 -0.6(4) . . . . ?
C51 C3 C24 C44 -0.1(4) . . . . ?
C56 C59 C64 C47 -0.2(5) . . . . ?
C63 C30 C44 C24 -0.9(5) . . . . ?
C65 N9 C32 O1 -174.4(3) . . . . ?
C67 N11 C53 O2 7.9(14) . . . . ?
C68 N11 C53 O2 -169.0(9) . . . . ?

loop_
_smtbx_masks_void_nr
_smtbx_masks_void_average_x
_smtbx_masks_void_average_y
_smtbx_masks_void_average_z
_smtbx_masks_void_volume
_smtbx_masks_void_count_electrons
_smtbx_masks_void_content
1 -0.401 0.000 0.000 575.3 155.1 '2 C3H7NO,2 NO3-'
